data_7231522
loop_
_publ_author_name
'Yue, Pengyun'
'Dong, Caiqiao'
'Zhang, Mingtao'
'Xu, Danrui'
'Parkin, Sean'
'Li, Tonglei'
'Li, Conggang'
'Yu, Faquan'
'Long, Sihui'

_publ_section_title
;
 Zwitterion formation and subsequent carboxylate--pyridinium NH synthon
 generation through isomerization of 2-anilinonicotinic acid
;
_journal_issue 40
_journal_name_full CrystEngComm
_journal_page_first 6126
_journal_paper_doi 10.1039/C8CE01255E
_journal_volume 20
_journal_year 2018
_chemical_formula_moiety 'C12 H10 N2 O2'
_chemical_formula_sum 'C12 H10 N2 O2'
_chemical_formula_weight 214.22
_space_group_crystal_system monoclinic
_space_group_IT_number 14
_space_group_name_Hall '-P 2ybc'
_space_group_name_H-M_alt 'P 1 21/c 1'
_symmetry_space_group_name_Hall '-P 2ybc'
_symmetry_space_group_name_H-M 'P 1 21/c 1'
_atom_sites_solution_hydrogens difmap
_atom_sites_solution_primary direct
_atom_sites_solution_secondary difmap
_audit_creation_method SHELXL-2018/3
_audit_update_record
;
2018-08-28 deposited with the CCDC.
2018-09-12 downloaded from the CCDC.
;
_cell_angle_alpha 90
_cell_angle_beta 102.685(1)
_cell_angle_gamma 90
_cell_formula_units_Z 4
_cell_length_a 10.8415(2)
_cell_length_b 13.7771(4)
_cell_length_c 6.9369(2)
_cell_measurement_reflns_used 4588
_cell_measurement_temperature 90.0(2)
_cell_measurement_theta_max 27.48
_cell_measurement_theta_min 1.00
_cell_volume 1010.84(5)
_computing_cell_refinement '<i>SCALEPACK</i> (Otwinowski & Minor, 2006)'
_computing_data_collection '<i>COLLECT</i> (Nonius, 1998)'
_computing_data_reduction '<i>DENZO-SMN</i> (Otwinowski & Minor, 2006)'
_computing_molecular_graphics '<i>XP in SHELXTL</i> (Sheldrick, 2008)'
_computing_publication_material '<i>SHELX</i> (Sheldrick, 2008) and <i>CIFFIX</i> (Parkin, 2013)'
_computing_structure_refinement '<i>SHELXL-2018/1</i> (Sheldrick, 2015b)'
_computing_structure_solution '<i>SHELXT</i> (Sheldrick, 2015a)'
_diffrn_ambient_temperature 90.0(2)
_diffrn_detector_area_resol_mean 9.1
_diffrn_measured_fraction_theta_full 1.000
_diffrn_measured_fraction_theta_max 1.000
_diffrn_measurement_device_type 'Nonius KappaCCD diffractometer'
_diffrn_measurement_method '\f and \w scans at fixed \c = 55\%'
_diffrn_radiation_type MoK\a
_diffrn_radiation_wavelength 0.71073
_diffrn_reflns_av_R_equivalents 0.0577
_diffrn_reflns_av_unetI/netI 0.0451
_diffrn_reflns_Laue_measured_fraction_full 1.000
_diffrn_reflns_Laue_measured_fraction_max 1.000
_diffrn_reflns_limit_h_max 14
_diffrn_reflns_limit_h_min -14
_diffrn_reflns_limit_k_max 17
_diffrn_reflns_limit_k_min -17
_diffrn_reflns_limit_l_max 9
_diffrn_reflns_limit_l_min -9
_diffrn_reflns_number 8954
_diffrn_reflns_point_group_measured_fraction_full 1.000
_diffrn_reflns_point_group_measured_fraction_max 1.000
_diffrn_reflns_theta_full 25.242
_diffrn_reflns_theta_max 27.470
_diffrn_reflns_theta_min 1.925
_diffrn_source 'fine-focus sealed-tube'
_exptl_absorpt_coefficient_mu 0.098
_exptl_absorpt_correction_T_max 0.990
_exptl_absorpt_correction_T_min 0.965
_exptl_absorpt_correction_type multi-scan
_exptl_absorpt_process_details '<i>Scalepack</i> (Otwinowski & Minor, 2006)'
_exptl_crystal_colour colourless
_exptl_crystal_density_diffrn 1.408
_exptl_crystal_description block
_exptl_crystal_F_000 448
_exptl_crystal_size_max 0.360
_exptl_crystal_size_mid 0.120
_exptl_crystal_size_min 0.100
_refine_diff_density_max 0.297
_refine_diff_density_min -0.388
_refine_diff_density_rms 0.068
_refine_ls_extinction_method none
_refine_ls_goodness_of_fit_ref 1.062
_refine_ls_hydrogen_treatment constr
_refine_ls_matrix_type full
_refine_ls_number_parameters 145
_refine_ls_number_reflns 2310
_refine_ls_number_restraints 0
_refine_ls_restrained_S_all 1.062
_refine_ls_R_factor_all 0.0803
_refine_ls_R_factor_gt 0.0488
_refine_ls_shift/su_max 0.000
_refine_ls_shift/su_mean 0.000
_refine_ls_structure_factor_coef Fsqd
_refine_ls_weighting_details 'w=1/[\s^2^(Fo^2^)+(0.0841P)^2^+0.0085P] where P=(Fo^2^+2Fc^2^)/3'
_refine_ls_weighting_scheme calc
_refine_ls_wR_factor_gt 0.1247
_refine_ls_wR_factor_ref 0.1421
_reflns_Friedel_coverage 0.000
_reflns_number_gt 1596
_reflns_number_total 2310
_reflns_threshold_expression 'I > 2\s(I)'
_cod_data_source_file c8ce01255e2.cif
_cod_data_source_block k07235
_cod_depositor_comments 'Adding full bibliography for 7231522--7231525.cif.'
_cod_database_code 7231522
_shelx_shelxl_version_number 2018/3
_shelx_space_group_comment
; 
The symmetry employed for this shelxl refinement is uniquely defined 
by the following loop, which should always be used as a source of 
symmetry information in preference to the above space-group names. 
They are only intended as comments. 
;
_shelx_estimated_absorpt_t_min 0.965
_shelx_estimated_absorpt_t_max 0.990
_exptl_absorpt_special_details
; 
In addition to absorption, multi-scan techniques also correct other slowly 
varying changes in scale factor over reciprocal space, such as those caused 
by x-ray beam inhomogeneity, goniometer imperfection, crystal decomposition, 
crystal longer than the x-ray beam cross section, absorption by the crystal 
mount etc.  These account, by and large, for much of the difference between 
estimated values of Tmin and Tmax and the _exptl_absorpt_correction_ values. 
;

loop_
_space_group_symop_operation_xyz
'x, y, z'
'-x, y+1/2, -z+1/2'
'-x, -y, -z'
'x, -y-1/2, z-1/2'

loop_
_atom_site_label
_atom_site_type_symbol
_atom_site_fract_x
_atom_site_fract_y
_atom_site_fract_z
_atom_site_U_iso_or_equiv
_atom_site_adp_type
_atom_site_occupancy
_atom_site_site_symmetry_order
_atom_site_calc_flag
_atom_site_refinement_flags_posn
_atom_site_refinement_flags_adp
N1 N 0.05407(12) 0.12545(9) 0.29447(19) 0.0179(3) Uani 1 1 d . .
H1 H 0.005689 0.074500 0.257533 0.021 Uiso 1 1 calc R U
C2 C 0.00741(16) 0.21502(11) 0.2538(2) 0.0178(4) Uani 1 1 d . .
H2 H -0.078649 0.221939 0.187516 0.021 Uiso 1 1 calc R U
C3 C 0.07888(15) 0.29720(11) 0.3039(2) 0.0156(4) Uani 1 1 d . .
C4 C 0.20871(15) 0.28639(11) 0.3998(2) 0.0148(4) Uani 1 1 d . .
C5 C 0.25301(15) 0.19029(11) 0.4456(2) 0.0171(4) Uani 1 1 d . .
H5 H 0.337882 0.179763 0.514357 0.021 Uiso 1 1 calc R U
C6 C 0.17474(15) 0.11341(11) 0.3917(2) 0.0171(4) Uani 1 1 d . .
H6 H 0.205970 0.049631 0.423407 0.021 Uiso 1 1 calc R U
C7 C 0.01294(15) 0.39378(12) 0.2533(2) 0.0177(4) Uani 1 1 d . .
O8 O -0.10061(10) 0.39367(8) 0.17233(18) 0.0258(3) Uani 1 1 d . .
O9 O 0.08187(10) 0.46942(8) 0.29992(17) 0.0227(3) Uani 1 1 d . .
N10 N 0.28230(12) 0.36554(9) 0.44537(18) 0.0171(3) Uani 1 1 d . .
H10 H 0.246033 0.421660 0.408201 0.021 Uiso 1 1 calc R U
C11 C 0.41098(15) 0.36945(11) 0.5459(2) 0.0169(4) Uani 1 1 d . .
C12 C 0.44572(16) 0.44114(11) 0.6897(2) 0.0189(4) Uani 1 1 d . .
H12 H 0.383955 0.484826 0.717047 0.023 Uiso 1 1 calc R U
C13 C 0.56988(15) 0.44862(12) 0.7923(2) 0.0219(4) Uani 1 1 d . .
H13 H 0.592912 0.497539 0.890053 0.026 Uiso 1 1 calc R U
C14 C 0.66124(16) 0.38556(12) 0.7541(3) 0.0246(4) Uani 1 1 d . .
H14 H 0.746026 0.389806 0.827620 0.030 Uiso 1 1 calc R U
C15 C 0.62718(16) 0.31610(12) 0.6070(3) 0.0227(4) Uani 1 1 d . .
H15 H 0.689449 0.273265 0.578348 0.027 Uiso 1 1 calc R U
C16 C 0.50334(16) 0.30871(11) 0.5018(3) 0.0200(4) Uani 1 1 d . .
H16 H 0.481436 0.262011 0.399175 0.024 Uiso 1 1 calc R U

loop_
_atom_site_aniso_label
_atom_site_aniso_U_11
_atom_site_aniso_U_22
_atom_site_aniso_U_33
_atom_site_aniso_U_23
_atom_site_aniso_U_13
_atom_site_aniso_U_12
N1 0.0165(7) 0.0136(7) 0.0227(8) -0.0023(6) 0.0024(6) -0.0027(5)
C2 0.0159(9) 0.0187(8) 0.0182(9) 0.0008(6) 0.0029(7) 0.0008(6)
C3 0.0150(9) 0.0173(8) 0.0147(8) 0.0006(6) 0.0040(7) 0.0007(6)
C4 0.0154(8) 0.0159(8) 0.0137(8) 0.0001(6) 0.0045(7) -0.0002(6)
C5 0.0146(9) 0.0190(8) 0.0171(8) -0.0006(6) 0.0020(7) -0.0004(6)
C6 0.0160(9) 0.0162(8) 0.0195(9) 0.0009(6) 0.0046(7) 0.0029(6)
C7 0.0169(9) 0.0181(8) 0.0176(8) 0.0004(6) 0.0027(7) 0.0006(7)
O8 0.0164(7) 0.0198(6) 0.0372(8) 0.0014(5) -0.0032(6) 0.0019(5)
O9 0.0190(7) 0.0137(6) 0.0333(7) 0.0002(5) 0.0014(5) -0.0009(4)
N10 0.0142(7) 0.0150(7) 0.0200(7) 0.0009(5) -0.0007(6) -0.0003(5)
C11 0.0138(8) 0.0192(8) 0.0165(8) 0.0035(6) 0.0012(7) -0.0030(6)
C12 0.0185(9) 0.0178(9) 0.0204(9) -0.0001(7) 0.0048(7) -0.0033(7)
C13 0.0224(10) 0.0241(9) 0.0188(9) -0.0024(7) 0.0033(7) -0.0072(7)
C14 0.0166(9) 0.0305(10) 0.0244(10) 0.0007(8) -0.0008(8) -0.0055(7)
C15 0.0159(9) 0.0237(9) 0.0287(10) 0.0000(7) 0.0054(8) -0.0008(7)
C16 0.0192(9) 0.0193(9) 0.0210(9) -0.0021(7) 0.0036(7) -0.0023(7)

loop_
_atom_type_symbol
_atom_type_description
_atom_type_scat_dispersion_real
_atom_type_scat_dispersion_imag
_atom_type_scat_source
C C 0.0033 0.0016 'International Tables Vol C Tables 4.2.6.8 and 6.1.1.4'
H H 0.0000 0.0000 'International Tables Vol C Tables 4.2.6.8 and 6.1.1.4'
N N 0.0061 0.0033 'International Tables Vol C Tables 4.2.6.8 and 6.1.1.4'
O O 0.0106 0.0060 'International Tables Vol C Tables 4.2.6.8 and 6.1.1.4'

loop_
_geom_angle_atom_site_label_1
_geom_angle_atom_site_label_2
_geom_angle_atom_site_label_3
_geom_angle
C2 N1 C6 120.01(13)
C2 N1 H1 120.0
C6 N1 H1 120.0
N1 C2 C3 122.69(15)
N1 C2 H2 118.7
C3 C2 H2 118.7
C2 C3 C4 118.44(14)
C2 C3 C7 117.02(14)
C4 C3 C7 124.54(13)
N10 C4 C5 123.25(15)
N10 C4 C3 119.86(14)
C5 C4 C3 116.88(14)
C6 C5 C4 120.36(15)
C6 C5 H5 119.8
C4 C5 H5 119.8
N1 C6 C5 121.52(14)
N1 C6 H6 119.2
C5 C6 H6 119.2
O8 C7 O9 125.67(15)
O8 C7 C3 118.46(14)
O9 C7 C3 115.87(13)
C4 N10 C11 127.92(13)
C4 N10 H10 116.0
C11 N10 H10 116.0
C16 C11 C12 119.28(15)
C16 C11 N10 123.23(14)
C12 C11 N10 117.43(14)
C13 C12 C11 120.03(16)
C13 C12 H12 120.0
C11 C12 H12 120.0
C12 C13 C14 120.75(16)
C12 C13 H13 119.6
C14 C13 H13 119.6
C13 C14 C15 119.11(16)
C13 C14 H14 120.4
C15 C14 H14 120.4
C16 C15 C14 120.60(16)
C16 C15 H15 119.7
C14 C15 H15 119.7
C15 C16 C11 120.13(15)
C15 C16 H16 119.9
C11 C16 H16 119.9

loop_
_geom_bond_atom_site_label_1
_geom_bond_atom_site_label_2
_geom_bond_distance
N1 C2 1.3400(19)
N1 C6 1.3440(19)
N1 H1 0.8800
C2 C3 1.373(2)
C2 H2 0.9500
C3 C4 1.426(2)
C3 C7 1.515(2)
C4 N10 1.3471(18)
C4 C5 1.420(2)
C5 C6 1.357(2)
C5 H5 0.9500
C6 H6 0.9500
C7 O8 1.2358(18)
C7 O9 1.2818(19)
N10 C11 1.4170(19)
N10 H10 0.8800
C11 C16 1.390(2)
C11 C12 1.396(2)
C12 C13 1.381(2)
C12 H12 0.9500
C13 C14 1.386(2)
C13 H13 0.9500
C14 C15 1.388(2)
C14 H14 0.9500
C15 C16 1.384(2)
C15 H15 0.9500
C16 H16 0.9500

loop_
_geom_hbond_atom_site_label_D
_geom_hbond_atom_site_label_H
_geom_hbond_atom_site_label_A
_geom_hbond_distance_DH
_geom_hbond_distance_HA
_geom_hbond_distance_DA
_geom_hbond_angle_DHA
_geom_hbond_site_symmetry_A
_geom_hbond_publ_flag
N1 H1 O9 0.88 1.73 2.6073(17) 175.5 2_545 yes
C6 H6 O8 0.95 2.46 3.139(2) 128.7 2_545 yes
N10 H10 O9 0.88 1.89 2.6124(16) 138.0 . yes

loop_
_geom_torsion_atom_site_label_1
_geom_torsion_atom_site_label_2
_geom_torsion_atom_site_label_3
_geom_torsion_atom_site_label_4
_geom_torsion
C6 N1 C2 C3 1.4(3)
N1 C2 C3 C4 1.2(3)
N1 C2 C3 C7 -178.50(14)
C2 C3 C4 N10 177.96(14)
C7 C3 C4 N10 -2.3(2)
C2 C3 C4 C5 -3.1(2)
C7 C3 C4 C5 176.59(15)
N10 C4 C5 C6 -178.53(15)
C3 C4 C5 C6 2.6(2)
C2 N1 C6 C5 -2.0(2)
C4 C5 C6 N1 -0.1(3)
C2 C3 C7 O8 0.7(2)
C4 C3 C7 O8 -179.06(14)
C2 C3 C7 O9 -179.38(14)
C4 C3 C7 O9 0.9(2)
C5 C4 N10 C11 -1.2(3)
C3 C4 N10 C11 177.61(14)
C4 N10 C11 C16 46.1(2)
C4 N10 C11 C12 -136.82(17)
C16 C11 C12 C13 -2.7(2)
N10 C11 C12 C13 -179.88(15)
C11 C12 C13 C14 0.1(2)
C12 C13 C14 C15 1.8(3)
C13 C14 C15 C16 -1.0(2)
C14 C15 C16 C11 -1.6(2)
C12 C11 C16 C15 3.4(2)
N10 C11 C16 C15 -179.54(14)
